data_9017376
loop_
_publ_author_name
'Nylund, A.'

_publ_section_title
;
 Some notes on the palladium-silicon system
;
_journal_name_full 'Acta Chemica Scandinavica'
_journal_page_first 2381
_journal_page_last 2386
_journal_volume 20
_journal_year 1966
_chemical_compound_source Synthetic
_chemical_formula_sum 'Pd2 Si'
_chemical_name_mineral Palladosilicide
_space_group_IT_number 189
_space_group_name_Hall 'P -6 -2'
_space_group_name_H-M_alt 'P -6 2 m'
_symmetry_space_group_name_H-M 'P -6 2 m'
_cell_angle_alpha 90
_cell_angle_beta 90
_cell_angle_gamma 120
_cell_length_a 6.496
_cell_length_b 6.496
_cell_length_c 3.433
_cell_formula_units_Z 3
_cell_volume 125.457
_database_code_amcsd 0020847
_exptl_crystal_density_diffrn 9.567
_cod_data_source_file inputs/fixed/downloads/14/14040.cif
_cod_data_source_block 14040
_cod_database_code 9017376

loop_
_space_group_symop_operation_xyz
x,y,z
-x,-x+y,z
-x+y,-x,-z
y,x,-z
-y,x-y,z
x-y,-y,z
x,y,-z
-x,-x+y,-z
-x+y,-x,z
y,x,z
-y,x-y,-z
x-y,-y,-z

loop_
_atom_site_label
_atom_site_fract_x
_atom_site_fract_y
_atom_site_fract_z
_atom_site_U_iso_or_equiv
Pd1 0.26360 0.00000 0.00000 0.00545
Pd2 0.60620 0.00000 0.50000 0.01077
Si1 0.33333 0.66667 0.00000 0.00836
Si2 0.00000 0.00000 0.50000 0.01621

loop_
_cod_related_entry_id
_cod_related_entry_database
_cod_related_entry_code
1 AMCSD 0020847
